data_1518506
loop_
_publ_author_name
'Vummaleti, Sai V. C.'
'Nelson, David J.'
'Poater, Albert'
'G\'omez-Su\'arez, Adri\'an'
'Cordes, David B.'
'Slawin, Alexandra M. Z.'
'Nolan, Steven P.'
'Cavallo, Luigi'

_publ_section_title
;
 What can NMR spectroscopy of selenoureas and phosphinidenes teach us
 about the \p-accepting abilities of N-heterocyclic carbenes?
;
_journal_issue 3
_journal_name_full 'Chem. Sci.'
_journal_page_first 1895
_journal_paper_doi 10.1039/C4SC03264K
_journal_volume 6
_journal_year 2015
_chemical_formula_moiety 'C35 H52 N2 Se'
_chemical_formula_sum 'C35 H52 N2 Se'
_chemical_formula_weight 579.77
_chemical_name_systematic '[Se(IPent)]'
_space_group_crystal_system monoclinic
_space_group_IT_number 14
_space_group_name_Hall '-P 2ybc'
_space_group_name_H-M_alt 'P 1 21/c 1'
_symmetry_space_group_name_Hall '-P 2ybc'
_symmetry_space_group_name_H-M 'P 1 21/c 1'
_atom_sites_solution_hydrogens geom
_atom_sites_solution_primary direct
_atom_sites_solution_secondary difmap
_audit_update_record
;
2014-09-17 deposited with the CCDC.
2015-01-02 downloaded from the CCDC.
;
_cell_angle_alpha 90.0000
_cell_angle_beta 106.660(3)
_cell_angle_gamma 90.0000
_cell_formula_units_Z 4
_cell_length_a 20.433(2)
_cell_length_b 7.6327(6)
_cell_length_c 21.563(2)
_cell_measurement_reflns_used 7799
_cell_measurement_temperature 173
_cell_measurement_theta_max 25.35
_cell_measurement_theta_min 1.95
_cell_volume 3221.8(5)
_computing_cell_refinement 'CrystalClear-SM Expert 2.1 b29'
_computing_data_collection 'CrystalClear-SM Expert 2.1 b29 (Rigaku, 2013)'
_computing_data_reduction 'CrystalClear-SM Expert 2.1 b29'
_computing_molecular_graphics 'CrystalStructure 4.1'
_computing_publication_material 'CrystalStructure 4.1 (Rigaku, 2014)'
_computing_structure_refinement 'SHELXL2013 (Sheldrick, 2008)'
_computing_structure_solution 'DIRDIF99-PATTY (Gould, et al., 1999)'
_diffrn_ambient_temperature 173
_diffrn_detector_area_resol_mean 5.811
_diffrn_measured_fraction_theta_full 1.000
_diffrn_measured_fraction_theta_max 0.998
_diffrn_measurement_device_type 'Rigaku XtaLAB P200'
_diffrn_measurement_method \w
_diffrn_radiation_type 'Mo K\a'
_diffrn_radiation_wavelength 0.71075
_diffrn_reflns_av_R_equivalents 0.0499
_diffrn_reflns_Laue_measured_fraction_full 1.000
_diffrn_reflns_Laue_measured_fraction_max 0.998
_diffrn_reflns_limit_h_max 24
_diffrn_reflns_limit_h_min -24
_diffrn_reflns_limit_k_max 9
_diffrn_reflns_limit_k_min -9
_diffrn_reflns_limit_l_max 25
_diffrn_reflns_limit_l_min -26
_diffrn_reflns_number 37896
_diffrn_reflns_point_group_measured_fraction_full 1.000
_diffrn_reflns_point_group_measured_fraction_max 0.998
_diffrn_reflns_theta_full 25.242
_diffrn_reflns_theta_max 25.391
_diffrn_reflns_theta_min 1.948
_diffrn_standards_number 0
_exptl_absorpt_coefficient_mu 1.190
_exptl_absorpt_correction_T_max 0.976
_exptl_absorpt_correction_T_min 0.867
_exptl_absorpt_correction_type multi-scan
_exptl_absorpt_process_details 'REQAB (Rigaku, 1998)'
_exptl_crystal_colour colorless
_exptl_crystal_density_diffrn 1.195
_exptl_crystal_density_method 'not measured'
_exptl_crystal_description prism
_exptl_crystal_F_000 1240.00
_exptl_crystal_recrystallization_method 'Re-crystallisation from solvent: acetone'
_exptl_crystal_size_max 0.150
_exptl_crystal_size_mid 0.060
_exptl_crystal_size_min 0.020
_refine_diff_density_max 0.63
_refine_diff_density_min -0.33
_refine_ls_extinction_method none
_refine_ls_goodness_of_fit_ref 1.033
_refine_ls_hydrogen_treatment constr
_refine_ls_number_parameters 351
_refine_ls_number_reflns 5921
_refine_ls_number_restraints 0
_refine_ls_R_factor_all 0.0608
_refine_ls_R_factor_gt 0.0448
_refine_ls_shift/su_max 0.001
_refine_ls_structure_factor_coef Fsqd
_refine_ls_weighting_details 'w = 1/[\s^2^(Fo^2^)+(0.0500P)^2^+3.3801P] where P=(Fo^2^+2Fc^2^)/3'
_refine_ls_weighting_scheme calc
_refine_ls_wR_factor_gt 0.1060
_refine_ls_wR_factor_ref 0.1139
_reflns_number_gt 4779
_reflns_number_total 5921
_reflns_threshold_expression F^2^>2.0\s(F^2^)
_cod_data_source_file c4sc03264k2.cif
_cod_data_source_block '[Se(IPent)]'
_cod_depositor_comments 'Adding full bibliography for 1518501--1518512.cif.'
_cod_original_cell_volume 3221.7(6)
_cod_database_code 1518506

loop_
_symmetry_equiv_pos_site_id
_space_group_symop_operation_xyz
1 +X,+Y,+Z
2 -X,1/2+Y,1/2-Z
3 -X,-Y,-Z
4 +X,1/2-Y,1/2+Z

loop_
_atom_site_label
_atom_site_type_symbol
_atom_site_fract_x
_atom_site_fract_y
_atom_site_fract_z
_atom_site_U_iso_or_equiv
_atom_site_adp_type
_atom_site_occupancy
_atom_site_site_symmetry_multiplicity
_atom_site_calc_flag
_atom_site_refinement_flags
Se1 Se 0.22267(2) 1.16079(4) 0.28112(2) 0.03934(12) Uani 1 4 d .
N2 N 0.19583(11) 0.7960(3) 0.25089(10) 0.0265(5) Uani 1 4 d .
N5 N 0.30099(11) 0.8651(3) 0.26105(11) 0.0322(5) Uani 1 4 d .
C1 C 0.24021(13) 0.9341(3) 0.26342(12) 0.0282(6) Uani 1 4 d .
C3 C 0.22904(14) 0.6447(4) 0.24105(13) 0.0329(6) Uani 1 4 d .
C4 C 0.29374(14) 0.6872(4) 0.24761(15) 0.0369(7) Uani 1 4 d .
C6 C 0.12464(13) 0.8021(3) 0.24918(13) 0.0269(6) Uani 1 4 d .
C7 C 0.07573(13) 0.8196(3) 0.18904(13) 0.0290(6) Uani 1 4 d .
C8 C 0.00739(14) 0.8193(4) 0.18881(14) 0.0343(6) Uani 1 4 d .
C9 C -0.01095(14) 0.7964(4) 0.24500(15) 0.0371(7) Uani 1 4 d .
C10 C 0.03893(15) 0.7772(4) 0.30342(14) 0.0358(6) Uani 1 4 d .
C11 C 0.10791(14) 0.7799(3) 0.30707(13) 0.0295(6) Uani 1 4 d .
C12 C 0.09412(14) 0.8371(3) 0.12589(13) 0.0311(6) Uani 1 4 d .
C13 C 0.05520(16) 0.7043(4) 0.07554(14) 0.0379(7) Uani 1 4 d .
C14 C 0.06619(18) 0.5144(4) 0.09743(17) 0.0484(8) Uani 1 4 d .
C15 C 0.08375(15) 1.0265(4) 0.10078(14) 0.0371(7) Uani 1 4 d .
C16 C 0.10868(18) 1.0581(4) 0.04202(15) 0.0469(8) Uani 1 4 d .
C17 C 0.16278(15) 0.7469(4) 0.37059(13) 0.0333(6) Uani 1 4 d .
C18 C 0.17469(16) 0.5476(4) 0.38051(14) 0.0407(7) Uani 1 4 d .
C19 C 0.23924(18) 0.4997(5) 0.43242(17) 0.0552(9) Uani 1 4 d .
C20 C 0.14701(17) 0.8326(4) 0.42941(14) 0.0445(7) Uani 1 4 d .
C21 C 0.1395(2) 1.0290(5) 0.42435(17) 0.0566(9) Uani 1 4 d .
C22 C 0.36604(14) 0.9551(4) 0.27655(15) 0.0383(7) Uani 1 4 d .
C23 C 0.38007(15) 1.0645(4) 0.23062(16) 0.0445(8) Uani 1 4 d .
C24 C 0.44516(18) 1.1413(5) 0.2466(2) 0.0616(10) Uani 1 4 d .
C25 C 0.49192(18) 1.1093(6) 0.3054(2) 0.0693(11) Uani 1 4 d .
C26 C 0.47667(17) 0.9999(6) 0.34974(18) 0.0608(10) Uani 1 4 d .
C27 C 0.41324(15) 0.9200(5) 0.33684(16) 0.0471(8) Uani 1 4 d .
C28 C 0.32944(17) 1.1058(4) 0.16536(16) 0.0467(8) Uani 1 4 d .
C29 C 0.3505(2) 1.0123(6) 0.1095(2) 0.0776(13) Uani 1 4 d .
C30 C 0.3342(3) 0.8229(6) 0.1035(2) 0.0820(14) Uani 1 4 d .
C31 C 0.3227(2) 1.3029(5) 0.1541(2) 0.0640(10) Uani 1 4 d .
C32 C 0.2608(2) 1.3571(5) 0.1009(2) 0.0786(13) Uani 1 4 d .
C33 C 0.39964(19) 0.7927(6) 0.38605(18) 0.0619(10) Uani 1 4 d .
C34 C 0.4448(2) 0.6188(7) 0.3876(3) 0.0891(15) Uani 1 4 d .
C35 C 0.4247(4) 0.4658(9) 0.4147(4) 0.139(3) Uani 1 4 d .
C36 C 0.4104(2) 0.8686(7) 0.4521(2) 0.0824(14) Uani 1 4 d .
C37 C 0.3614(3) 1.0138(7) 0.4546(3) 0.0944(16) Uani 1 4 d .
H3 H 0.20925 0.53169 0.23141 0.0395 Uiso 1 4 calc R
H4 H 0.32876 0.60973 0.24378 0.0443 Uiso 1 4 calc R
H8 H -0.02726 0.8352 0.14906 0.0412 Uiso 1 4 calc R
H9 H -0.05783 0.79377 0.24359 0.0446 Uiso 1 4 calc R
H10 H 0.02575 0.76189 0.34189 0.0429 Uiso 1 4 calc R
H12 H 0.14388 0.80973 0.13534 0.0373 Uiso 1 4 calc R
H13A H 0.00578 0.731 0.06452 0.0455 Uiso 1 4 calc R
H13B H 0.06946 0.71858 0.03566 0.0455 Uiso 1 4 calc R
H14A H 0.05233 0.49864 0.13698 0.0580 Uiso 1 4 calc R
H14B H 0.1146 0.48436 0.10608 0.0580 Uiso 1 4 calc R
H14C H 0.0387 0.43788 0.06333 0.0580 Uiso 1 4 calc R
H15A H 0.03451 1.05547 0.08962 0.0446 Uiso 1 4 calc R
H15B H 0.10827 1.10664 0.13587 0.0446 Uiso 1 4 calc R
H16A H 0.07996 0.99285 0.00503 0.0562 Uiso 1 4 calc R
H16B H 0.15612 1.01846 0.05114 0.0562 Uiso 1 4 calc R
H16C H 0.1061 1.18354 0.03185 0.0562 Uiso 1 4 calc R
H17 H 0.20621 0.79963 0.36664 0.0400 Uiso 1 4 calc R
H18A H 0.13522 0.49568 0.39183 0.0488 Uiso 1 4 calc R
H18B H 0.17644 0.49479 0.33907 0.0488 Uiso 1 4 calc R
H19A H 0.23618 0.54146 0.47447 0.0662 Uiso 1 4 calc R
H19B H 0.27855 0.55441 0.42267 0.0662 Uiso 1 4 calc R
H19C H 0.24489 0.37211 0.4338 0.0662 Uiso 1 4 calc R
H20A H 0.10421 0.78176 0.43437 0.0534 Uiso 1 4 calc R
H20B H 0.1842 0.80351 0.46888 0.0534 Uiso 1 4 calc R
H21A H 0.10186 1.05916 0.3861 0.0679 Uiso 1 4 calc R
H21B H 0.18198 1.08092 0.42045 0.0679 Uiso 1 4 calc R
H21C H 0.12967 1.07469 0.46323 0.0679 Uiso 1 4 calc R
H24 H 0.45701 1.21641 0.21633 0.0739 Uiso 1 4 calc R
H25 H 0.53552 1.16369 0.31546 0.0832 Uiso 1 4 calc R
H26 H 0.51005 0.97863 0.38989 0.0729 Uiso 1 4 calc R
H28 H 0.28378 1.05949 0.16572 0.0561 Uiso 1 4 calc R
H29A H 0.32707 1.07052 0.06812 0.0931 Uiso 1 4 calc R
H29B H 0.4003 1.02714 0.11695 0.0931 Uiso 1 4 calc R
H30A H 0.2846 0.80704 0.09194 0.0984 Uiso 1 4 calc R
H30B H 0.35556 0.76463 0.14488 0.0984 Uiso 1 4 calc R
H30C H 0.35176 0.77179 0.06976 0.0984 Uiso 1 4 calc R
H31A H 0.321 1.36026 0.19483 0.0767 Uiso 1 4 calc R
H31B H 0.36395 1.34609 0.14368 0.0767 Uiso 1 4 calc R
H32A H 0.21956 1.31382 0.11047 0.0943 Uiso 1 4 calc R
H32B H 0.2634 1.30757 0.05978 0.0943 Uiso 1 4 calc R
H32C H 0.25903 1.48517 0.09784 0.0943 Uiso 1 4 calc R
H33 H 0.35056 0.75723 0.36992 0.0742 Uiso 1 4 calc R
H34A H 0.44462 0.59168 0.34269 0.1070 Uiso 1 4 calc R
H34B H 0.49259 0.64597 0.4123 0.1070 Uiso 1 4 calc R
H35A H 0.38002 0.42677 0.38729 0.1669 Uiso 1 4 calc R
H35B H 0.42151 0.4919 0.45822 0.1669 Uiso 1 4 calc R
H35C H 0.4585 0.37314 0.41714 0.1669 Uiso 1 4 calc R
H36A H 0.45768 0.91418 0.46772 0.0988 Uiso 1 4 calc R
H36B H 0.40566 0.77406 0.48199 0.0988 Uiso 1 4 calc R
H37A H 0.31443 0.9712 0.43769 0.1133 Uiso 1 4 calc R
H37B H 0.36866 1.11253 0.42831 0.1133 Uiso 1 4 calc R
H37C H 0.3693 1.05216 0.49956 0.1133 Uiso 1 4 calc R

loop_
_atom_site_aniso_label
_atom_site_aniso_U_11
_atom_site_aniso_U_22
_atom_site_aniso_U_33
_atom_site_aniso_U_12
_atom_site_aniso_U_13
_atom_site_aniso_U_23
Se1 0.04097(18) 0.02414(16) 0.0547(2) -0.00098(13) 0.01666(14) -0.00750(13)
N2 0.0273(11) 0.0233(11) 0.0293(12) 0.0003(9) 0.0088(9) -0.0017(9)
N5 0.0266(12) 0.0325(13) 0.0381(13) -0.0008(10) 0.0105(10) -0.0071(10)
C1 0.0303(14) 0.0269(14) 0.0279(14) -0.0017(11) 0.0093(11) -0.0033(11)
C3 0.0384(16) 0.0248(14) 0.0359(15) 0.0022(12) 0.0111(12) -0.0053(12)
C4 0.0317(15) 0.0328(16) 0.0466(17) 0.0063(12) 0.0118(13) -0.0072(13)
C6 0.0275(13) 0.0205(13) 0.0335(14) -0.0001(10) 0.0100(11) -0.0013(11)
C7 0.0331(14) 0.0200(13) 0.0348(15) 0.0004(11) 0.0112(12) -0.0021(11)
C8 0.0309(14) 0.0319(15) 0.0384(16) 0.0006(12) 0.0072(12) -0.0006(12)
C9 0.0294(15) 0.0350(16) 0.0499(18) -0.0010(12) 0.0159(14) -0.0033(13)
C10 0.0394(16) 0.0333(15) 0.0406(17) -0.0011(13) 0.0211(14) -0.0021(13)
C11 0.0342(15) 0.0217(13) 0.0341(15) -0.0012(11) 0.0122(12) -0.0023(11)
C12 0.0356(14) 0.0276(14) 0.0308(14) 0.0021(12) 0.0110(12) -0.0002(12)
C13 0.0459(17) 0.0345(16) 0.0334(16) -0.0042(13) 0.0115(13) -0.0043(12)
C14 0.061(2) 0.0323(17) 0.053(2) -0.0045(15) 0.0188(16) -0.0073(14)
C15 0.0453(17) 0.0304(15) 0.0367(16) -0.0000(13) 0.0133(13) 0.0007(12)
C16 0.061(2) 0.0367(18) 0.0453(19) -0.0014(15) 0.0184(16) 0.0082(14)
C17 0.0390(16) 0.0327(15) 0.0279(14) -0.0009(12) 0.0091(12) -0.0016(12)
C18 0.0486(18) 0.0350(16) 0.0365(17) -0.0002(14) 0.0089(14) 0.0012(13)
C19 0.060(2) 0.0439(19) 0.056(2) 0.0083(17) 0.0070(17) 0.0063(16)
C20 0.055(2) 0.0476(19) 0.0321(16) 0.0030(16) 0.0151(14) -0.0026(14)
C21 0.069(2) 0.049(2) 0.051(2) 0.0087(18) 0.0159(18) -0.0170(16)
C22 0.0277(14) 0.0422(17) 0.0467(18) -0.0046(13) 0.0131(13) -0.0141(14)
C23 0.0345(16) 0.0495(19) 0.0514(19) -0.0098(14) 0.0153(14) -0.0117(15)
C24 0.049(2) 0.071(3) 0.068(2) -0.0218(19) 0.0207(19) -0.004(2)
C25 0.0371(19) 0.094(3) 0.074(3) -0.024(2) 0.0109(19) -0.016(2)
C26 0.0359(18) 0.086(3) 0.055(2) -0.0077(19) 0.0049(16) -0.016(2)
C27 0.0315(16) 0.062(2) 0.0485(19) -0.0014(15) 0.0118(14) -0.0147(16)
C28 0.0434(18) 0.0486(19) 0.052(2) -0.0123(15) 0.0197(15) -0.0053(15)
C29 0.075(3) 0.095(3) 0.053(2) -0.002(3) 0.005(2) -0.013(2)
C30 0.100(3) 0.075(3) 0.067(3) 0.024(3) 0.017(2) -0.010(2)
C31 0.067(2) 0.050(2) 0.070(3) -0.0180(19) 0.012(2) 0.0014(18)
C32 0.077(3) 0.053(2) 0.100(3) -0.007(2) 0.017(3) 0.009(2)
C33 0.046(2) 0.085(3) 0.053(2) -0.0026(19) 0.0118(17) 0.001(2)
C34 0.049(2) 0.103(4) 0.113(4) 0.018(2) 0.020(2) 0.036(3)
C35 0.136(6) 0.108(5) 0.181(7) 0.045(4) 0.059(5) 0.029(5)
C36 0.065(3) 0.122(4) 0.055(2) -0.015(3) 0.009(2) 0.001(2)
C37 0.096(4) 0.089(4) 0.088(3) 0.007(3) 0.012(3) -0.029(3)

loop_
_atom_type_symbol
_atom_type_description
_atom_type_scat_dispersion_real
_atom_type_scat_dispersion_imag
_atom_type_scat_source
C C 0.0033 0.0016
;
International Tables for Crystallography
(Vol. C, Tables 4.2.6.8 and 6.1.1.4)
;
H H 0.0000 0.0000
;
International Tables for Crystallography
(Vol. C, Table 6.1.1.4)
;
N N 0.0061 0.0033
;
International Tables for Crystallography
(Vol. C, Tables 4.2.6.8 and 6.1.1.4)
;
Se Se -0.0929 2.2259
;
International Tables for Crystallography
(Vol. C, Tables 4.2.6.8 and 6.1.1.4)
;

loop_
_geom_angle_atom_site_label_1
_geom_angle_atom_site_label_2
_geom_angle_atom_site_label_3
_geom_angle
_geom_angle_publ_flag
C1 N2 C3 110.3(2) yes
C1 N2 C6 125.9(2) yes
C3 N2 C6 123.8(2) yes
C1 N5 C4 110.0(2) yes
C1 N5 C22 126.5(2) yes
C4 N5 C22 123.3(2) yes
Se1 C1 N2 127.8(2) yes
Se1 C1 N5 127.45(19) yes
N2 C1 N5 104.8(2) yes
N2 C3 C4 107.2(2) yes
N5 C4 C3 107.7(3) yes
N2 C6 C7 118.2(3) yes
N2 C6 C11 118.4(2) yes
C7 C6 C11 123.2(3) yes
C6 C7 C8 116.9(3) yes
C6 C7 C12 123.0(2) yes
C8 C7 C12 120.1(2) yes
C7 C8 C9 121.4(2) yes
C8 C9 C10 120.0(3) yes
C9 C10 C11 121.4(3) yes
C6 C11 C10 117.1(2) yes
C6 C11 C17 121.3(3) yes
C10 C11 C17 121.5(3) yes
C7 C12 C13 111.5(2) yes
C7 C12 C15 110.7(2) yes
C13 C12 C15 112.5(2) yes
C12 C13 C14 114.2(2) yes
C12 C15 C16 113.5(3) yes
C11 C17 C18 109.5(2) yes
C11 C17 C20 113.4(2) yes
C18 C17 C20 111.4(2) yes
C17 C18 C19 114.2(2) yes
C17 C20 C21 113.8(3) yes
N5 C22 C23 119.0(2) yes
N5 C22 C27 117.7(3) yes
C23 C22 C27 123.2(3) yes
C22 C23 C24 116.9(3) yes
C22 C23 C28 124.1(3) yes
C24 C23 C28 119.0(3) yes
C23 C24 C25 120.8(4) yes
C24 C25 C26 121.0(4) yes
C25 C26 C27 120.9(3) yes
C22 C27 C26 117.1(3) yes
C22 C27 C33 123.6(3) yes
C26 C27 C33 119.2(3) yes
C23 C28 C29 110.7(3) yes
C23 C28 C31 111.0(3) yes
C29 C28 C31 111.2(3) yes
C28 C29 C30 114.2(4) yes
C28 C31 C32 114.3(3) yes
C27 C33 C34 108.8(4) yes
C27 C33 C36 114.3(4) yes
C34 C33 C36 111.8(3) yes
C33 C34 C35 117.0(5) yes
C33 C36 C37 113.7(3) yes
N2 C3 H3 126.402 no
C4 C3 H3 126.380 no
N5 C4 H4 126.122 no
C3 C4 H4 126.139 no
C7 C8 H8 119.293 no
C9 C8 H8 119.288 no
C8 C9 H9 120.029 no
C10 C9 H9 120.018 no
C9 C10 H10 119.291 no
C11 C10 H10 119.301 no
C7 C12 H12 107.301 no
C13 C12 H12 107.305 no
C15 C12 H12 107.306 no
C12 C13 H13A 108.697 no
C12 C13 H13B 108.702 no
C14 C13 H13A 108.693 no
C14 C13 H13B 108.702 no
H13A C13 H13B 107.624 no
C13 C14 H14A 109.471 no
C13 C14 H14B 109.472 no
C13 C14 H14C 109.466 no
H14A C14 H14B 109.476 no
H14A C14 H14C 109.463 no
H14B C14 H14C 109.479 no
C12 C15 H15A 108.864 no
C12 C15 H15B 108.866 no
C16 C15 H15A 108.862 no
C16 C15 H15B 108.856 no
H15A C15 H15B 107.718 no
C15 C16 H16A 109.476 no
C15 C16 H16B 109.481 no
C15 C16 H16C 109.473 no
H16A C16 H16B 109.465 no
H16A C16 H16C 109.464 no
H16B C16 H16C 109.468 no
C11 C17 H17 107.431 no
C18 C17 H17 107.430 no
C20 C17 H17 107.421 no
C17 C18 H18A 108.710 no
C17 C18 H18B 108.692 no
C19 C18 H18A 108.708 no
C19 C18 H18B 108.707 no
H18A C18 H18B 107.615 no
C18 C19 H19A 109.471 no
C18 C19 H19B 109.470 no
C18 C19 H19C 109.465 no
H19A C19 H19B 109.478 no
H19A C19 H19C 109.475 no
H19B C19 H19C 109.468 no
C17 C20 H20A 108.803 no
C17 C20 H20B 108.809 no
C21 C20 H20A 108.796 no
C21 C20 H20B 108.799 no
H20A C20 H20B 107.664 no
C20 C21 H21A 109.472 no
C20 C21 H21B 109.470 no
C20 C21 H21C 109.468 no
H21A C21 H21B 109.482 no
H21A C21 H21C 109.469 no
H21B C21 H21C 109.466 no
C23 C24 H24 119.618 no
C25 C24 H24 119.630 no
C24 C25 H25 119.473 no
C26 C25 H25 119.484 no
C25 C26 H26 119.515 no
C27 C26 H26 119.545 no
C23 C28 H28 107.935 no
C29 C28 H28 107.938 no
C31 C28 H28 107.940 no
C28 C29 H29A 108.712 no
C28 C29 H29B 108.705 no
C30 C29 H29A 108.726 no
C30 C29 H29B 108.718 no
H29A C29 H29B 107.626 no
C29 C30 H30A 109.476 no
C29 C30 H30B 109.479 no
C29 C30 H30C 109.465 no
H30A C30 H30B 109.488 no
H30A C30 H30C 109.458 no
H30B C30 H30C 109.461 no
C28 C31 H31A 108.682 no
C28 C31 H31B 108.678 no
C32 C31 H31A 108.674 no
C32 C31 H31B 108.687 no
H31A C31 H31B 107.613 no
C31 C32 H32A 109.473 no
C31 C32 H32B 109.464 no
C31 C32 H32C 109.468 no
H32A C32 H32B 109.470 no
H32A C32 H32C 109.480 no
H32B C32 H32C 109.471 no
C27 C33 H33 107.205 no
C34 C33 H33 107.202 no
C36 C33 H33 107.192 no
C33 C34 H34A 108.041 no
C33 C34 H34B 108.041 no
C35 C34 H34A 108.036 no
C35 C34 H34B 108.041 no
H34A C34 H34B 107.255 no
C34 C35 H35A 109.471 no
C34 C35 H35B 109.471 no
C34 C35 H35C 109.470 no
H35A C35 H35B 109.472 no
H35A C35 H35C 109.472 no
H35B C35 H35C 109.472 no
C33 C36 H36A 108.823 no
C33 C36 H36B 108.825 no
C37 C36 H36A 108.830 no
C37 C36 H36B 108.833 no
H36A C36 H36B 107.690 no
C36 C37 H37A 109.467 no
C36 C37 H37B 109.476 no
C36 C37 H37C 109.463 no
H37A C37 H37B 109.476 no
H37A C37 H37C 109.471 no
H37B C37 H37C 109.475 no

loop_
_geom_bond_atom_site_label_1
_geom_bond_atom_site_label_2
_geom_bond_distance
_geom_bond_publ_flag
Se1 C1 1.829(3) yes
N2 C1 1.366(3) yes
N2 C3 1.386(4) yes
N2 C6 1.445(4) yes
N5 C1 1.363(4) yes
N5 C4 1.388(4) yes
N5 C22 1.447(4) yes
C3 C4 1.329(4) yes
C6 C7 1.398(3) yes
C6 C11 1.396(4) yes
C7 C8 1.395(4) yes
C7 C12 1.519(4) yes
C8 C9 1.378(5) yes
C9 C10 1.382(4) yes
C10 C11 1.389(4) yes
C11 C17 1.522(3) yes
C12 C13 1.531(4) yes
C12 C15 1.537(4) yes
C13 C14 1.521(4) yes
C15 C16 1.514(5) yes
C17 C18 1.546(4) yes
C17 C20 1.541(5) yes
C18 C19 1.510(4) yes
C20 C21 1.508(5) yes
C22 C23 1.387(5) yes
C22 C27 1.405(4) yes
C23 C24 1.403(5) yes
C23 C28 1.522(4) yes
C24 C25 1.373(5) yes
C25 C26 1.371(6) yes
C26 C27 1.387(5) yes
C27 C33 1.522(6) yes
C28 C29 1.562(6) yes
C28 C31 1.524(5) yes
C29 C30 1.480(7) yes
C31 C32 1.501(5) yes
C33 C34 1.612(7) yes
C33 C36 1.495(6) yes
C34 C35 1.418(9) yes
C36 C37 1.505(8) yes
C3 H3 0.950 no
C4 H4 0.950 no
C8 H8 0.950 no
C9 H9 0.950 no
C10 H10 0.950 no
C12 H12 1.000 no
C13 H13A 0.990 no
C13 H13B 0.990 no
C14 H14A 0.980 no
C14 H14B 0.980 no
C14 H14C 0.980 no
C15 H15A 0.990 no
C15 H15B 0.990 no
C16 H16A 0.980 no
C16 H16B 0.980 no
C16 H16C 0.980 no
C17 H17 1.000 no
C18 H18A 0.990 no
C18 H18B 0.990 no
C19 H19A 0.980 no
C19 H19B 0.980 no
C19 H19C 0.980 no
C20 H20A 0.990 no
C20 H20B 0.990 no
C21 H21A 0.980 no
C21 H21B 0.980 no
C21 H21C 0.980 no
C24 H24 0.950 no
C25 H25 0.950 no
C26 H26 0.950 no
C28 H28 1.000 no
C29 H29A 0.990 no
C29 H29B 0.990 no
C30 H30A 0.980 no
C30 H30B 0.980 no
C30 H30C 0.980 no
C31 H31A 0.990 no
C31 H31B 0.990 no
C32 H32A 0.980 no
C32 H32B 0.980 no
C32 H32C 0.980 no
C33 H33 1.000 no
C34 H34A 0.990 no
C34 H34B 0.990 no
C35 H35A 0.980 no
C35 H35B 0.980 no
C35 H35C 0.980 no
C36 H36A 0.990 no
C36 H36B 0.990 no
C37 H37A 0.980 no
C37 H37B 0.980 no
C37 H37C 0.980 no

loop_
_geom_contact_atom_site_label_1
_geom_contact_atom_site_label_2
_geom_contact_distance
_geom_contact_publ_flag
_geom_contact_site_symmetry_2
Se1 C6 3.345(2) no .
Se1 C22 3.350(3) no .
N2 C12 2.910(3) no .
N2 C17 2.874(4) no .
N2 C18 3.505(4) no .
N2 C22 3.574(4) no .
N5 C6 3.571(4) no .
N5 C28 2.942(4) no .
N5 C33 2.919(4) no .
C1 C7 3.397(3) no .
C1 C11 3.322(4) no .
C1 C17 3.461(4) no .
C1 C23 3.289(4) no .
C1 C27 3.436(4) no .
C1 C28 3.424(5) no .
C3 C7 3.292(4) no .
C3 C11 3.352(4) no .
C3 C12 3.464(3) no .
C3 C17 3.523(4) no .
C3 C18 3.569(5) no .
C3 C22 3.579(4) no .
C4 C6 3.574(4) no .
C4 C23 3.451(4) no .
C4 C27 3.182(4) no .
C4 C30 3.589(6) no .
C4 C33 3.246(4) no .
C6 C9 2.746(4) no .
C6 C15 3.513(4) no .
C6 C18 3.343(4) no .
C7 C10 2.796(5) no .
C7 C14 3.024(4) no .
C8 C11 2.794(4) no .
C8 C13 3.010(5) no .
C8 C14 3.478(5) no .
C8 C15 3.200(5) no .
C10 C18 3.299(4) no .
C10 C20 2.999(4) no .
C10 C21 3.412(4) no .
C11 C21 3.081(4) no .
C13 C16 3.076(5) no .
C19 C20 3.153(5) no .
C22 C25 2.733(5) no .
C22 C29 3.550(6) no .
C22 C34 3.565(6) no .
C23 C26 2.798(4) no .
C23 C30 3.212(6) no .
C24 C27 2.792(6) no .
C24 C29 3.188(5) no .
C24 C31 2.983(5) no .
C26 C34 3.140(7) no .
C26 C36 3.070(7) no .
C27 C37 3.103(7) no .
C29 C32 3.182(6) no .
C35 C36 3.212(9) no .
Se1 H15B 3.3536 no .
Se1 H17 3.3865 no .
Se1 H21B 3.3943 no .
Se1 H28 3.1828 no .
Se1 H31A 3.4584 no .
N2 H4 3.1081 no .
N2 H12 2.4144 no .
N2 H15B 3.5258 no .
N2 H17 2.4437 no .
N2 H18B 3.0803 no .
N2 H28 3.5413 no .
N2 H33 3.4667 no .
N5 H3 3.1166 no .
N5 H12 3.5837 no .
N5 H17 3.4224 no .
N5 H28 2.4769 no .
N5 H30A 3.5924 no .
N5 H30B 3.1158 no .
N5 H33 2.4191 no .
C1 H3 3.1717 no .
C1 H4 3.1657 no .
C1 H12 3.0472 no .
C1 H15B 3.5093 no .
C1 H17 2.7159 no .
C1 H28 2.6874 no .
C1 H33 3.0350 no .
C3 H12 2.7452 no .
C3 H14B 3.3961 no .
C3 H17 3.1103 no .
C3 H18B 2.8695 no .
C3 H33 3.2663 no .
C4 H12 3.4439 no .
C4 H28 3.3206 no .
C4 H30A 3.4320 no .
C4 H30B 2.9079 no .
C4 H33 2.6140 no .
C4 H34A 3.2581 no .
C6 H3 2.7883 no .
C6 H8 3.2428 no .
C6 H10 3.2387 no .
C6 H12 2.5955 no .
C6 H14A 3.3690 no .
C6 H15B 3.3192 no .
C6 H17 2.6024 no .
C6 H18B 3.0334 no .
C7 H3 3.4171 no .
C7 H9 3.2727 no .
C7 H13A 2.7402 no .
C7 H13B 3.3624 no .
C7 H14A 2.6798 no .
C7 H14B 3.3454 no .
C7 H15A 2.7408 no .
C7 H15B 2.6447 no .
C8 H10 3.2431 no .
C8 H12 3.3100 no .
C8 H13A 2.7545 no .
C8 H14A 2.9445 no .
C8 H15A 2.9684 no .
C8 H15B 3.4223 no .
C10 H8 3.2438 no .
C10 H17 3.3013 no .
C10 H18A 3.1579 no .
C10 H18B 3.4487 no .
C10 H20A 2.7557 no .
C10 H21A 2.8546 no .
C11 H3 3.5320 no .
C11 H9 3.2704 no .
C11 H18A 2.7879 no .
C11 H18B 2.5725 no .
C11 H20A 2.7676 no .
C11 H20B 3.3937 no .
C11 H21A 2.7539 no .
C11 H21B 3.3802 no .
C12 H8 2.6667 no .
C12 H14A 2.7525 no .
C12 H14B 2.7763 no .
C12 H14C 3.3926 no .
C12 H16A 2.8030 no .
C12 H16B 2.7001 no .
C12 H16C 3.3837 no .
C13 H8 2.8075 no .
C13 H15A 2.7440 no .
C13 H15B 3.3898 no .
C13 H16A 2.8035 no .
C13 H16B 3.3018 no .
C14 H3 3.4736 no .
C14 H8 3.4784 no .
C14 H12 2.7432 no .
C15 H8 3.1170 no .
C15 H13A 2.7429 no .
C15 H13B 2.7105 no .
C15 H32A 3.4957 no .
C16 H12 2.7076 no .
C16 H13A 3.3875 no .
C16 H13B 2.7046 no .
C16 H32A 3.0336 no .
C17 H10 2.6911 no .
C17 H19A 2.7927 no .
C17 H19B 2.7372 no .
C17 H19C 3.3978 no .
C17 H21A 2.7533 no .
C17 H21B 2.7510 no .
C17 H21C 3.3886 no .
C17 H37A 3.4721 no .
C18 H3 3.4859 no .
C18 H10 3.3434 no .
C18 H20A 2.7527 no .
C18 H20B 2.6968 no .
C19 H17 2.6757 no .
C19 H20A 3.5094 no .
C19 H20B 2.7870 no .
C19 H33 3.5513 no .
C19 H35A 3.3371 no .
C20 H10 2.7038 no .
C20 H18A 2.6860 no .
C20 H18B 3.3875 no .
C20 H19A 2.8611 no .
C20 H19B 3.4607 no .
C20 H37A 3.5361 no .
C21 H10 3.2171 no .
C21 H17 2.7290 no .
C21 H37A 3.5311 no .
C22 H4 2.7785 no .
C22 H24 3.2409 no .
C22 H26 3.2466 no .
C22 H28 2.6207 no .
C22 H30B 3.1419 no .
C22 H31A 3.5476 no .
C22 H33 2.6076 no .
C22 H34A 3.3156 no .
C22 H37B 3.4720 no .
C23 H25 3.2676 no .
C23 H29A 3.3581 no .
C23 H29B 2.6155 no .
C23 H30B 2.8942 no .
C23 H31A 2.5719 no .
C23 H31B 2.8087 no .
C24 H26 3.2407 no .
C24 H28 3.3176 no .
C24 H29B 2.8181 no .
C24 H31A 2.9749 no .
C24 H31B 2.8296 no .
C26 H24 3.2410 no .
C26 H33 3.3021 no .
C26 H34A 3.1788 no .
C26 H34B 2.9955 no .
C26 H36A 2.7598 no .
C26 H37B 3.2594 no .
C27 H4 3.2602 no .
C27 H25 3.2519 no .
C27 H34A 2.5809 no .
C27 H34B 2.8528 no .
C27 H36A 2.7058 no .
C27 H36B 3.3673 no .
C27 H37A 3.3875 no .
C27 H37B 2.8123 no .
C28 H24 2.6593 no .
C28 H30A 2.7777 no .
C28 H30B 2.7199 no .
C28 H30C 3.3908 no .
C28 H32A 2.7273 no .
C28 H32B 2.7592 no .
C28 H32C 3.3721 no .
C29 H24 3.0971 no .
C29 H31A 3.3818 no .
C29 H31B 2.6446 no .
C29 H32A 3.5339 no .
C29 H32B 2.8819 no .
C30 H4 3.4641 no .
C30 H28 2.6293 no .
C31 H24 2.7676 no .
C31 H29A 2.5865 no .
C31 H29B 2.8843 no .
C32 H16B 3.3302 no .
C32 H16C 3.3562 no .
C32 H28 2.6371 no .
C32 H29A 2.7691 no .
C33 H4 3.3033 no .
C33 H19B 3.3428 no .
C33 H26 2.6463 no .
C33 H35A 2.8230 no .
C33 H35B 2.7376 no .
C33 H35C 3.4190 no .
C33 H37A 2.6905 no .
C33 H37B 2.7423 no .
C33 H37C 3.3416 no .
C34 H4 3.3220 no .
C34 H26 3.0467 no .
C34 H36A 2.8057 no .
C34 H36B 2.6677 no .
C35 H19B 3.1137 no .
C35 H33 2.7077 no .
C35 H36B 2.8488 no .
C36 H19B 3.5260 no .
C36 H26 2.8667 no .
C36 H34A 3.3866 no .
C36 H34B 2.6962 no .
C36 H35B 2.8838 no .
C37 H17 3.5890 no .
C37 H21B 3.5638 no .
C37 H33 2.6435 no .
H3 H4 2.4527 no .
H3 H12 2.9988 no .
H3 H14A 3.2782 no .
H3 H14B 2.8596 no .
H3 H17 3.5767 no .
H3 H18B 2.6096 no .
H4 H30A 3.4796 no .
H4 H30B 2.6297 no .
H4 H33 2.8582 no .
H4 H34A 2.6976 no .
H4 H35A 3.2809 no .
H8 H9 2.3184 no .
H8 H12 3.5982 no .
H8 H13A 2.2621 no .
H8 H14A 3.0910 no .
H8 H15A 2.6438 no .
H8 H15B 3.5347 no .
H9 H10 2.3223 no .
H10 H17 3.5827 no .
H10 H18A 2.9850 no .
H10 H20A 2.1764 no .
H10 H21A 2.7614 no .
H12 H13A 2.8609 no .
H12 H13B 2.3542 no .
H12 H14A 3.0293 no .
H12 H14B 2.5898 no .
H12 H15A 2.8672 no .
H12 H15B 2.3812 no .
H12 H16A 3.0741 no .
H12 H16B 2.4814 no .
H12 H16C 3.5677 no .
H12 H28 3.3408 no .
H12 H30A 3.2690 no .
H13A H14A 2.3747 no .
H13A H14B 2.8546 no .
H13A H14C 2.3385 no .
H13A H15A 2.5669 no .
H13A H16A 3.0087 no .
H13B H14A 2.8552 no .
H13B H14B 2.3557 no .
H13B H14C 2.3572 no .
H13B H15A 2.9920 no .
H13B H16A 2.2239 no .
H13B H16B 2.8543 no .
H15A H16A 2.3214 no .
H15A H16B 2.8504 no .
H15A H16C 2.3858 no .
H15B H16A 2.8483 no .
H15B H16B 2.4023 no .
H15B H16C 2.3066 no .
H15B H28 3.4758 no .
H15B H32A 2.9472 no .
H16B H28 3.0514 no .
H16B H29A 3.4293 no .
H16B H30A 2.9909 no .
H16B H32A 2.7292 no .
H16B H32B 3.0782 no .
H16C H32A 2.6427 no .
H16C H32B 3.2372 no .
H17 H18A 2.8693 no .
H17 H18B 2.4351 no .
H17 H19A 2.9745 no .
H17 H19B 2.4746 no .
H17 H19C 3.5656 no .
H17 H20A 2.8706 no .
H17 H20B 2.3731 no .
H17 H21A 3.0264 no .
H17 H21B 2.5555 no .
H17 H33 2.9478 no .
H17 H37A 2.6475 no .
H18A H19A 2.3335 no .
H18A H19B 2.8467 no .
H18A H19C 2.3595 no .
H18A H20A 2.5187 no .
H18A H20B 2.8860 no .
H18B H19A 2.8456 no .
H18B H19B 2.3776 no .
H18B H19C 2.3167 no .
H18B H20A 3.5969 no .
H19A H20A 3.1696 no .
H19A H20B 2.2516 no .
H19B H20B 3.0702 no .
H19B H33 2.6105 no .
H19B H35A 2.5955 no .
H19B H35B 2.8397 no .
H19B H36B 3.0476 no .
H19B H37A 3.2598 no .
H19C H35A 3.2236 no .
H20A H21A 2.3537 no .
H20A H21B 2.8465 no .
H20A H21C 2.3391 no .
H20B H21A 2.8465 no .
H20B H21B 2.3556 no .
H20B H21C 2.3372 no .
H20B H37A 3.1934 no .
H21B H37A 2.7545 no .
H24 H25 2.3105 no .
H24 H28 3.5971 no .
H24 H29B 2.5686 no .
H24 H31A 2.8991 no .
H24 H31B 2.3112 no .
H25 H26 2.3067 no .
H26 H33 3.5856 no .
H26 H34A 3.2812 no .
H26 H34B 2.6280 no .
H26 H36A 2.2876 no .
H26 H37B 3.3837 no .
H28 H29A 2.5072 no .
H28 H29B 2.8759 no .
H28 H30A 2.5019 no .
H28 H30B 2.7921 no .
H28 H30C 3.5610 no .
H28 H31A 2.4431 no .
H28 H31B 2.8532 no .
H28 H32A 2.4522 no .
H28 H32B 2.9037 no .
H28 H32C 3.5398 no .
H29A H30A 2.3058 no .
H29A H30B 2.8244 no .
H29A H30C 2.3333 no .
H29A H31A 3.5448 no .
H29A H31B 2.6349 no .
H29A H32A 3.2029 no .
H29A H32B 2.2055 no .
H29A H32C 3.5876 no .
H29B H30A 2.8233 no .
H29B H30B 2.3513 no .
H29B H30C 2.2889 no .
H29B H31B 2.6563 no .
H29B H32B 3.4567 no .
H31A H32A 2.3598 no .
H31A H32B 2.8393 no .
H31A H32C 2.3168 no .
H31B H32A 2.8402 no .
H31B H32B 2.3344 no .
H31B H32C 2.3420 no .
H33 H34A 2.5064 no .
H33 H34B 2.9082 no .
H33 H35A 2.5953 no .
H33 H35B 2.8715 no .
H33 H36A 2.8331 no .
H33 H36B 2.3587 no .
H33 H37A 2.4426 no .
H33 H37B 2.9681 no .
H33 H37C 3.5234 no .
H34A H35A 2.2315 no .
H34A H35B 2.7719 no .
H34A H35C 2.2757 no .
H34B H35A 2.7694 no .
H34B H35B 2.3016 no .
H34B H35C 2.2078 no .
H34B H36A 2.5723 no .
H34B H36B 2.8106 no .
H35A H36B 3.2950 no .
H35B H36A 3.3000 no .
H35B H36B 2.2585 no .
H36A H37A 2.8442 no .
H36A H37B 2.3316 no .
H36A H37C 2.3564 no .
H36B H37A 2.3729 no .
H36B H37B 2.8432 no .
H36B H37C 2.3157 no .
Se1 H3 3.0116 no 1_565
Se1 H9 3.4102 no 2_555
Se1 H18B 3.1031 no 1_565
Se1 H19C 3.5762 no 1_565
C3 H31A 3.2111 no 1_545
C3 H32C 3.5325 no 1_545
C4 H31A 2.8631 no 1_545
C4 H32C 3.4638 no 1_545
C8 H10 3.4717 no 2_555
C8 H18A 3.2283 no 2_555
C8 H21A 3.0768 no 2_545
C9 H14A 3.2876 no 2_555
C9 H21A 3.4219 no 2_545
C10 H8 3.5537 no 2_545
C10 H14A 3.0593 no 2_555
C10 H15A 3.5242 no 2_545
C13 H14C 3.2451 no 3_565
C13 H16C 3.5471 no 3_575
C13 H20A 3.4681 no 4_564
C14 H10 3.2195 no 2_545
C14 H14C 3.5330 no 3_565
C14 H15A 3.5575 no 1_545
C14 H15B 3.2718 no 1_545
C14 H16C 3.1151 no 1_545
C14 H21A 3.5683 no 2_545
C14 H21C 3.5596 no 4_564
C14 H32A 3.4262 no 1_545
C15 H10 3.3686 no 2_555
C15 H14B 3.5469 no 1_565
C15 H14C 3.3062 no 1_565
C15 H16A 3.4700 no 3_575
C16 H13A 3.2027 no 3_575
C16 H14B 3.5229 no 1_565
C16 H14C 3.3217 no 1_565
C16 H15A 3.5507 no 3_575
C16 H18A 3.4580 no 4_564
C16 H19A 3.4150 no 4_564
C16 H20A 3.4648 no 4_564
C16 H21C 3.3679 no 4_574
C18 H8 3.3177 no 2_545
C18 H9 3.5987 no 2_545
C19 H16B 3.4569 no 4_565
C19 H21B 3.3881 no 1_545
C19 H29A 3.0098 no 4_565
C19 H32B 3.5367 no 4_565
C20 H13B 3.1613 no 4_565
C20 H16A 3.4621 no 4_565
C21 H8 3.3380 no 2_555
C21 H13A 3.4133 no 2_555
C21 H16C 3.3996 no 4_575
C21 H19C 3.3595 no 1_565
C21 H32B 3.5008 no 4_575
C24 H34A 3.3770 no 2_655
C25 H24 3.2525 no 2_645
C25 H30B 3.2175 no 2_655
C25 H31B 3.4727 no 2_645
C25 H35C 3.3578 no 1_565
C26 H24 3.1074 no 2_645
C26 H31B 3.4263 no 2_645
C26 H35C 3.2671 no 1_565
C27 H24 3.5357 no 2_645
C29 H19A 3.1950 no 4_564
C29 H25 3.5995 no 2_645
C29 H34B 3.5225 no 2_655
C30 H19A 3.1037 no 4_564
C30 H25 2.9910 no 2_645
C30 H32C 2.9857 no 1_545
C30 H36B 3.4263 no 4_564
C31 H4 3.0164 no 1_565
C32 H3 3.5354 no 1_565
C32 H4 3.5611 no 1_565
C32 H14B 3.1731 no 1_565
C32 H21C 3.4213 no 4_574
C32 H30A 3.4820 no 1_565
C32 H37C 3.5991 no 4_574
C34 H24 3.4903 no 2_645
C34 H29B 3.2699 no 2_645
C35 H35B 3.5436 no 3_666
C35 H37B 2.9769 no 1_545
C36 H26 3.5256 no 3_676
C36 H30C 3.2803 no 4_565
C36 H36A 3.2138 no 3_676
C37 H19C 3.5692 no 1_565
C37 H30C 3.3516 no 4_565
C37 H35A 3.5364 no 1_565
H3 Se1 3.0116 no 1_545
H3 C32 3.5354 no 1_545
H3 H31A 2.9293 no 1_545
H3 H32A 3.1504 no 1_545
H3 H32C 3.3370 no 1_545
H4 C31 3.0164 no 1_545
H4 C32 3.5611 no 1_545
H4 H25 3.3945 no 2_645
H4 H31A 2.1608 no 1_545
H4 H31B 3.1804 no 1_545
H4 H32C 3.2040 no 1_545
H8 C10 3.5537 no 2_555
H8 C18 3.3177 no 2_555
H8 C21 3.3380 no 2_545
H8 H10 3.2623 no 2_555
H8 H16A 3.4453 no 3_575
H8 H18A 2.4554 no 2_555
H8 H18B 3.3598 no 2_555
H8 H21A 2.5836 no 2_545
H8 H21C 3.3600 no 2_545
H9 Se1 3.4102 no 2_545
H9 C18 3.5987 no 2_555
H9 H14A 2.9873 no 2_555
H9 H15B 3.3755 no 2_545
H9 H18A 3.2794 no 2_555
H9 H18B 2.9879 no 2_555
H9 H21A 3.2239 no 2_545
H10 C8 3.4717 no 2_545
H10 C14 3.2195 no 2_555
H10 C15 3.3686 no 2_545
H10 H8 3.2623 no 2_545
H10 H14A 2.5368 no 2_555
H10 H14C 3.0428 no 2_555
H10 H15A 2.6874 no 2_545
H10 H15B 3.1442 no 2_545
H13A C16 3.2027 no 3_575
H13A C21 3.4133 no 2_545
H13A H14C 2.9412 no 3_565
H13A H15A 3.5794 no 3_575
H13A H16A 2.8731 no 3_575
H13A H16C 2.6918 no 3_575
H13A H21A 3.0057 no 2_545
H13A H21C 2.9141 no 2_545
H13B C20 3.1613 no 4_564
H13B H14C 2.8569 no 3_565
H13B H15A 3.3903 no 3_575
H13B H16C 3.5428 no 3_575
H13B H20A 2.4827 no 4_564
H13B H20B 3.0878 no 4_564
H13B H21C 3.1726 no 4_564
H14A C9 3.2876 no 2_545
H14A C10 3.0593 no 2_545
H14A H9 2.9873 no 2_545
H14A H10 2.5368 no 2_545
H14A H15A 3.5219 no 1_545
H14A H15B 3.2055 no 1_545
H14A H20A 3.5379 no 2_545
H14A H21A 3.0803 no 2_545
H14B C15 3.5469 no 1_545
H14B C16 3.5229 no 1_545
H14B C32 3.1731 no 1_545
H14B H15B 2.9646 no 1_545
H14B H16C 2.7757 no 1_545
H14B H21C 3.2140 no 4_564
H14B H32A 2.4873 no 1_545
H14B H32C 3.0069 no 1_545
H14C C13 3.2451 no 3_565
H14C C14 3.5330 no 3_565
H14C C15 3.3062 no 1_545
H14C C16 3.3217 no 1_545
H14C H10 3.0428 no 2_545
H14C H13A 2.9412 no 3_565
H14C H13B 2.8569 no 3_565
H14C H14C 2.8953 no 3_565
H14C H15A 2.9793 no 1_545
H14C H15B 3.0959 no 1_545
H14C H16C 2.5811 no 1_545
H14C H20A 3.1674 no 2_545
H14C H21A 3.4771 no 2_545
H14C H21C 3.4820 no 2_545
H14C H21C 3.2286 no 4_564
H15A C10 3.5242 no 2_555
H15A C14 3.5575 no 1_565
H15A C16 3.5507 no 3_575
H15A H10 2.6874 no 2_555
H15A H13A 3.5794 no 3_575
H15A H13B 3.3903 no 3_575
H15A H14A 3.5219 no 1_565
H15A H14C 2.9793 no 1_565
H15A H16A 2.6524 no 3_575
H15A H20A 3.2318 no 2_555
H15B C14 3.2718 no 1_565
H15B H9 3.3755 no 2_555
H15B H10 3.1442 no 2_555
H15B H14A 3.2055 no 1_565
H15B H14B 2.9646 no 1_565
H15B H14C 3.0959 no 1_565
H16A C15 3.4700 no 3_575
H16A C20 3.4621 no 4_564
H16A H8 3.4453 no 3_575
H16A H13A 2.8731 no 3_575
H16A H15A 2.6524 no 3_575
H16A H16A 3.2140 no 3_575
H16A H18A 2.9700 no 4_564
H16A H19A 3.4493 no 4_564
H16A H20A 2.7190 no 4_564
H16A H20B 3.3486 no 4_564
H16B C19 3.4569 no 4_564
H16B H18A 3.3396 no 4_564
H16B H19A 2.6775 no 4_564
H16B H20A 3.3443 no 4_564
H16B H20B 3.1778 no 4_564
H16B H21C 3.5974 no 4_574
H16C C13 3.5471 no 3_575
H16C C14 3.1151 no 1_565
H16C C21 3.3996 no 4_574
H16C H13A 2.6918 no 3_575
H16C H13B 3.5428 no 3_575
H16C H14B 2.7757 no 1_565
H16C H14C 2.5811 no 1_565
H16C H18A 3.5172 no 4_564
H16C H21C 2.4970 no 4_574
H18A C8 3.2283 no 2_545
H18A C16 3.4580 no 4_565
H18A H8 2.4554 no 2_545
H18A H9 3.2794 no 2_545
H18A H16A 2.9700 no 4_565
H18A H16B 3.3396 no 4_565
H18A H16C 3.5172 no 4_565
H18A H21A 3.3960 no 1_545
H18A H21B 3.3132 no 1_545
H18A H21C 3.5789 no 1_545
H18B Se1 3.1031 no 1_545
H18B H8 3.3598 no 2_545
H18B H9 2.9879 no 2_545
H18B H21B 3.5996 no 1_545
H19A C16 3.4150 no 4_565
H19A C29 3.1950 no 4_565
H19A C30 3.1037 no 4_565
H19A H16A 3.4493 no 4_565
H19A H16B 2.6775 no 4_565
H19A H29A 2.4712 no 4_565
H19A H30A 2.7009 no 4_565
H19A H30C 3.0081 no 4_565
H19A H32B 3.1943 no 4_565
H19B H29A 3.1537 no 4_565
H19B H30C 3.3670 no 4_565
H19C Se1 3.5762 no 1_545
H19C C21 3.3595 no 1_545
H19C C37 3.5692 no 1_545
H19C H21B 2.5422 no 1_545
H19C H21C 3.4577 no 1_545
H19C H29A 2.9345 no 4_565
H19C H32B 2.9688 no 4_565
H19C H37A 3.3647 no 1_545
H19C H37B 3.2415 no 1_545
H19C H37C 3.5171 no 1_545
H20A C13 3.4681 no 4_565
H20A C16 3.4648 no 4_565
H20A H13B 2.4827 no 4_565
H20A H14A 3.5379 no 2_555
H20A H14C 3.1674 no 2_555
H20A H15A 3.2318 no 2_545
H20A H16A 2.7190 no 4_565
H20A H16B 3.3443 no 4_565
H20B H13B 3.0878 no 4_565
H20B H16A 3.3486 no 4_565
H20B H16B 3.1778 no 4_565
H20B H30A 2.9733 no 4_565
H20B H30C 3.5375 no 4_565
H20B H32C 3.1991 no 4_575
H21A C8 3.0768 no 2_555
H21A C9 3.4219 no 2_555
H21A C14 3.5683 no 2_555
H21A H8 2.5836 no 2_555
H21A H9 3.2239 no 2_555
H21A H13A 3.0057 no 2_555
H21A H14A 3.0803 no 2_555
H21A H14C 3.4771 no 2_555
H21A H18A 3.3960 no 1_565
H21B C19 3.3881 no 1_565
H21B H18A 3.3132 no 1_565
H21B H18B 3.5996 no 1_565
H21B H19C 2.5422 no 1_565
H21B H32B 3.1068 no 4_575
H21C C14 3.5596 no 4_565
H21C C16 3.3679 no 4_575
H21C C32 3.4213 no 4_575
H21C H8 3.3600 no 2_555
H21C H13A 2.9141 no 2_555
H21C H13B 3.1726 no 4_565
H21C H14B 3.2140 no 4_565
H21C H14C 3.4820 no 2_555
H21C H14C 3.2286 no 4_565
H21C H16B 3.5974 no 4_575
H21C H16C 2.4970 no 4_575
H21C H18A 3.5789 no 1_565
H21C H19C 3.4577 no 1_565
H21C H32A 3.2915 no 4_575
H21C H32B 3.0572 no 4_575
H21C H32C 3.3498 no 4_575
H24 C25 3.2525 no 2_655
H24 C26 3.1074 no 2_655
H24 C27 3.5357 no 2_655
H24 C34 3.4903 no 2_655
H24 H25 3.4940 no 2_655
H24 H26 3.2540 no 2_655
H24 H34A 2.8342 no 2_655
H24 H34B 3.2681 no 2_655
H25 C29 3.5995 no 2_655
H25 C30 2.9910 no 2_655
H25 H4 3.3945 no 2_655
H25 H24 3.4940 no 2_645
H25 H29B 3.2317 no 2_655
H25 H30B 2.2774 no 2_655
H25 H30C 2.9736 no 2_655
H25 H31B 3.1360 no 2_645
H25 H34A 3.5902 no 2_655
H25 H35C 3.4377 no 1_565
H26 C36 3.5256 no 3_676
H26 H24 3.2540 no 2_645
H26 H30C 3.5111 no 2_655
H26 H31B 3.0404 no 2_645
H26 H35C 3.2980 no 1_565
H26 H36A 3.0611 no 3_676
H26 H36B 3.3813 no 3_676
H26 H37C 2.9061 no 3_676
H29A C19 3.0098 no 4_564
H29A H19A 2.4712 no 4_564
H29A H19B 3.1537 no 4_564
H29A H19C 2.9345 no 4_564
H29A H35B 3.4912 no 4_564
H29A H37C 3.4577 no 4_574
H29B C34 3.2699 no 2_655
H29B H25 3.2317 no 2_645
H29B H34A 3.0757 no 2_655
H29B H34B 2.6080 no 2_655
H29B H35B 3.5741 no 4_564
H29B H35C 3.3856 no 2_655
H30A C32 3.4820 no 1_545
H30A H19A 2.7009 no 4_564
H30A H20B 2.9733 no 4_564
H30A H32C 2.5225 no 1_545
H30B C25 3.2175 no 2_645
H30B H25 2.2774 no 2_645
H30B H31A 3.4089 no 1_545
H30B H31B 3.1997 no 1_545
H30B H32C 2.8848 no 1_545
H30C C36 3.2803 no 4_564
H30C C37 3.3516 no 4_564
H30C H19A 3.0081 no 4_564
H30C H19B 3.3670 no 4_564
H30C H20B 3.5375 no 4_564
H30C H25 2.9736 no 2_645
H30C H26 3.5111 no 2_645
H30C H31B 3.5962 no 1_545
H30C H32C 3.0660 no 1_545
H30C H36B 2.4723 no 4_564
H30C H37A 3.2994 no 4_564
H30C H37C 2.9740 no 4_564
H31A C3 3.2111 no 1_565
H31A C4 2.8631 no 1_565
H31A H3 2.9293 no 1_565
H31A H4 2.1608 no 1_565
H31A H30B 3.4089 no 1_565
H31B C25 3.4727 no 2_655
H31B C26 3.4263 no 2_655
H31B H4 3.1804 no 1_565
H31B H25 3.1360 no 2_655
H31B H26 3.0404 no 2_655
H31B H30B 3.1997 no 1_565
H31B H30C 3.5962 no 1_565
H31B H37C 3.2353 no 4_574
H32A C14 3.4262 no 1_565
H32A H3 3.1504 no 1_565
H32A H14B 2.4873 no 1_565
H32A H21C 3.2915 no 4_574
H32B C19 3.5367 no 4_564
H32B C21 3.5008 no 4_574
H32B H19A 3.1943 no 4_564
H32B H19C 2.9688 no 4_564
H32B H21B 3.1068 no 4_574
H32B H21C 3.0572 no 4_574
H32B H37A 3.5275 no 4_574
H32B H37C 3.0209 no 4_574
H32C C3 3.5325 no 1_565
H32C C4 3.4638 no 1_565
H32C C30 2.9857 no 1_565
H32C H3 3.3370 no 1_565
H32C H4 3.2040 no 1_565
H32C H14B 3.0069 no 1_565
H32C H20B 3.1991 no 4_574
H32C H21C 3.3498 no 4_574
H32C H30A 2.5225 no 1_565
H32C H30B 2.8848 no 1_565
H32C H30C 3.0660 no 1_565
H32C H37C 3.5195 no 4_574
H34A C24 3.3770 no 2_645
H34A H24 2.8342 no 2_645
H34A H25 3.5902 no 2_645
H34A H29B 3.0757 no 2_645
H34B C29 3.5225 no 2_645
H34B H24 3.2681 no 2_645
H34B H29B 2.6080 no 2_645
H34B H35B 3.0287 no 3_666
H34B H35C 3.5268 no 3_666
H35A C37 3.5364 no 1_545
H35A H37B 2.5897 no 1_545
H35B C35 3.5436 no 3_666
H35B H29A 3.4912 no 4_565
H35B H29B 3.5741 no 4_565
H35B H34B 3.0287 no 3_666
H35B H35B 3.1994 no 3_666
H35B H35C 3.2430 no 3_666
H35B H37B 3.0931 no 1_545
H35C C25 3.3578 no 1_545
H35C C26 3.2671 no 1_545
H35C H25 3.4377 no 1_545
H35C H26 3.2980 no 1_545
H35C H29B 3.3856 no 2_645
H35C H34B 3.5268 no 3_666
H35C H35B 3.2430 no 3_666
H35C H36A 3.3865 no 3_666
H35C H36B 3.1993 no 3_666
H35C H37B 2.7637 no 1_545
H36A C36 3.2138 no 3_676
H36A H26 3.0611 no 3_676
H36A H35C 3.3865 no 3_666
H36A H36A 2.2945 no 3_676
H36A H36B 3.5916 no 3_676
H36A H37C 3.4106 no 3_676
H36B C30 3.4263 no 4_565
H36B H26 3.3813 no 3_676
H36B H30C 2.4723 no 4_565
H36B H35C 3.1993 no 3_666
H36B H36A 3.5916 no 3_676
H37A H19C 3.3647 no 1_565
H37A H30C 3.2994 no 4_565
H37A H32B 3.5275 no 4_575
H37B C35 2.9769 no 1_565
H37B H19C 3.2415 no 1_565
H37B H35A 2.5897 no 1_565
H37B H35B 3.0931 no 1_565
H37B H35C 2.7637 no 1_565
H37C C32 3.5991 no 4_575
H37C H19C 3.5171 no 1_565
H37C H26 2.9061 no 3_676
H37C H29A 3.4577 no 4_575
H37C H30C 2.9740 no 4_565
H37C H31B 3.2353 no 4_575
H37C H32B 3.0209 no 4_575
H37C H32C 3.5195 no 4_575
H37C H36A 3.4106 no 3_676

loop_
_geom_torsion_atom_site_label_1
_geom_torsion_atom_site_label_2
_geom_torsion_atom_site_label_3
_geom_torsion_atom_site_label_4
_geom_torsion
_geom_torsion_publ_flag
C1 N2 C3 C4 0.3(3) no
C3 N2 C1 Se1 -178.84(19) no
C3 N2 C1 N5 0.0(3) no
C1 N2 C6 C7 97.2(3) no
C1 N2 C6 C11 -86.5(3) no
C6 N2 C1 Se1 -0.1(4) no
C6 N2 C1 N5 178.8(2) no
C3 N2 C6 C7 -84.2(3) no
C3 N2 C6 C11 92.1(3) no
C6 N2 C3 C4 -178.6(2) no
C1 N5 C4 C3 0.5(3) no
C4 N5 C1 Se1 178.6(2) no
C4 N5 C1 N2 -0.3(3) no
C1 N5 C22 C23 -80.4(4) no
C1 N5 C22 C27 102.5(3) no
C22 N5 C1 Se1 4.6(4) no
C22 N5 C1 N2 -174.3(2) no
C4 N5 C22 C23 106.3(3) no
C4 N5 C22 C27 -70.7(4) no
C22 N5 C4 C3 174.7(2) no
N2 C3 C4 N5 -0.5(3) no
N2 C6 C7 C8 177.96(18) no
N2 C6 C7 C12 -1.6(3) no
N2 C6 C11 C10 -176.72(19) no
N2 C6 C11 C17 -1.0(3) no
C7 C6 C11 C10 -0.6(4) no
C7 C6 C11 C17 175.1(2) no
C11 C6 C7 C8 1.9(4) no
C11 C6 C7 C12 -177.7(2) no
C6 C7 C8 C9 -2.3(4) no
C6 C7 C12 C13 128.2(2) no
C6 C7 C12 C15 -105.8(3) no
C8 C7 C12 C13 -51.3(3) no
C8 C7 C12 C15 74.7(3) no
C12 C7 C8 C9 177.3(2) no
C7 C8 C9 C10 1.5(4) no
C8 C9 C10 C11 -0.2(4) no
C9 C10 C11 C6 -0.2(4) no
C9 C10 C11 C17 -175.9(2) no
C6 C11 C17 C18 -90.1(3) no
C6 C11 C17 C20 144.8(2) no
C10 C11 C17 C18 85.4(3) no
C10 C11 C17 C20 -39.7(3) no
C7 C12 C13 C14 -57.2(3) no
C7 C12 C15 C16 173.46(18) no
C13 C12 C15 C16 -61.1(3) no
C15 C12 C13 C14 177.8(2) no
C11 C17 C18 C19 165.4(2) no
C11 C17 C20 C21 -59.7(3) no
C18 C17 C20 C21 176.2(2) no
C20 C17 C18 C19 -68.4(3) no
N5 C22 C23 C24 -176.7(2) no
N5 C22 C23 C28 3.8(5) no
N5 C22 C27 C26 176.7(2) no
N5 C22 C27 C33 0.3(5) no
C23 C22 C27 C26 -0.2(5) no
C23 C22 C27 C33 -176.6(3) no
C27 C22 C23 C24 0.2(5) no
C27 C22 C23 C28 -179.3(3) no
C22 C23 C24 C25 -0.5(5) no
C22 C23 C28 C29 -107.7(4) no
C22 C23 C28 C31 128.3(3) no
C24 C23 C28 C29 72.7(4) no
C24 C23 C28 C31 -51.2(4) no
C28 C23 C24 C25 179.0(3) no
C23 C24 C25 C26 0.8(6) no
C24 C25 C26 C27 -0.8(7) no
C25 C26 C27 C22 0.5(6) no
C25 C26 C27 C33 177.1(3) no
C22 C27 C33 C34 107.4(3) no
C22 C27 C33 C36 -126.9(3) no
C26 C27 C33 C34 -69.0(4) no
C26 C27 C33 C36 56.8(5) no
C23 C28 C29 C30 77.2(4) no
C23 C28 C31 C32 -163.7(3) no
C29 C28 C31 C32 72.6(4) no
C31 C28 C29 C30 -159.0(3) no
C27 C33 C34 C35 -161.2(3) no
C27 C33 C36 C37 64.9(4) no
C34 C33 C36 C37 -170.9(3) no
C36 C33 C34 C35 71.6(5) no
